data_7048349
loop_
_publ_author_name
'Lethesh, Kallidanthiyil Chellappan'
'\/Oien-\/Odegaard, Sigurd'
'Jayasayee, Kaushik'
'Fiksdahl, Anne'

_publ_section_title
;
 Synthesis of magnesium complexes of ionic liquids with highly
 coordinating anions.
;
_journal_issue 3
_journal_name_full 'Dalton transactions (Cambridge, England : 2003)'
_journal_page_first 982
_journal_page_last 988
_journal_paper_doi 10.1039/c8dt04364g
_journal_volume 48
_journal_year 2019
_chemical_formula_moiety 'C15 H3 F18 Mg O6, C8 H15 N2'
_chemical_formula_sum 'C23 H18 F18 Mg N2 O6'
_chemical_formula_weight 784.70
_space_group_crystal_system triclinic
_space_group_IT_number 2
_space_group_name_Hall '-P 1'
_space_group_name_H-M_alt 'P -1'
_symmetry_space_group_name_Hall '-P 1'
_symmetry_space_group_name_H-M 'P -1'
_atom_sites_solution_hydrogens geom
_audit_creation_date 2018-07-11
_audit_creation_method
;
Olex2 1.2
(compiled 2018.05.29 svn.r3508 for OlexSys, GUI svn.r5506)
;
_audit_update_record
;
2018-10-31 deposited with the CCDC.
2018-12-11 downloaded from the CCDC.
;
_cell_angle_alpha 74.180(2)
_cell_angle_beta 86.894(2)
_cell_angle_gamma 89.008(2)
_cell_formula_units_Z 4
_cell_length_a 9.0058(8)
_cell_length_b 17.6783(15)
_cell_length_c 20.1473(17)
_cell_measurement_reflns_used 9950
_cell_measurement_temperature 100(2)
_cell_measurement_theta_max 24.96
_cell_measurement_theta_min 2.34
_cell_volume 3081.6(5)
_computing_cell_refinement 'APEX3 (Bruker AXS, 2016)'
_computing_data_collection 'APEX3 (Bruker AXS, 2016)'
_computing_data_reduction 'APEX3 (Bruker AXS, 2016)'
_computing_molecular_graphics 'Diamond v4 (Brandenburg, 2012)'
_computing_publication_material 'Olex2 (Dolomanov et al., 2009)'
_computing_structure_refinement 'SHELXL (Sheldrick, 2015b)'
_computing_structure_solution 'SHELXT (Sheldrick, 2015a)'
_diffrn_ambient_temperature 100.15
_diffrn_measured_fraction_theta_full 0.999
_diffrn_measured_fraction_theta_max 0.998
_diffrn_measurement_device_type 'Bruker D8 Venture, CMOS detector'
_diffrn_measurement_method '\f and \w scans'
_diffrn_radiation_type MoK\a
_diffrn_radiation_wavelength 0.71073
_diffrn_reflns_av_R_equivalents 0.0610
_diffrn_reflns_av_unetI/netI 0.0470
_diffrn_reflns_Laue_measured_fraction_full 0.999
_diffrn_reflns_Laue_measured_fraction_max 0.998
_diffrn_reflns_limit_h_max 10
_diffrn_reflns_limit_h_min -10
_diffrn_reflns_limit_k_max 21
_diffrn_reflns_limit_k_min -21
_diffrn_reflns_limit_l_max 24
_diffrn_reflns_limit_l_min -24
_diffrn_reflns_number 77620
_diffrn_reflns_point_group_measured_fraction_full 0.999
_diffrn_reflns_point_group_measured_fraction_max 0.998
_diffrn_reflns_theta_full 25.242
_diffrn_reflns_theta_max 25.257
_diffrn_reflns_theta_min 2.265
_diffrn_standards_number 0
_exptl_absorpt_coefficient_mu 0.208
_exptl_absorpt_correction_T_max 0.7452
_exptl_absorpt_correction_T_min 0.6927
_exptl_absorpt_correction_type multi-scan
_exptl_absorpt_process_details
'SADABS-2016/2 (Bruker,2016/2) was used for absorption correction. wR2(int) was 0.1156 before and 0.0532 after correction. The Ratio of minimum to maximum transmission is 0.9295. The \l/2 correction factor is Not present.'
_exptl_crystal_colour colourless
_exptl_crystal_density_diffrn 1.691
_exptl_crystal_description block
_exptl_crystal_F_000 1568
_exptl_crystal_size_max 0.249
_exptl_crystal_size_mid 0.087
_exptl_crystal_size_min 0.055
_refine_diff_density_max 0.907
_refine_diff_density_min -0.667
_refine_diff_density_rms 0.068
_refine_ls_extinction_method none
_refine_ls_goodness_of_fit_ref 1.017
_refine_ls_hydrogen_treatment constr
_refine_ls_matrix_type full
_refine_ls_number_parameters 968
_refine_ls_number_reflns 11140
_refine_ls_number_restraints 84
_refine_ls_restrained_S_all 1.054
_refine_ls_R_factor_all 0.0887
_refine_ls_R_factor_gt 0.0538
_refine_ls_shift/su_max 0.006
_refine_ls_shift/su_mean 0.000
_refine_ls_structure_factor_coef Fsqd
_refine_ls_weighting_details 'w=1/[\s^2^(Fo^2^)+(0.0418P)^2^+5.8115P] where P=(Fo^2^+2Fc^2^)/3'
_refine_ls_weighting_scheme calc
_refine_ls_wR_factor_gt 0.1101
_refine_ls_wR_factor_ref 0.1239
_reflns_Friedel_coverage 0.000
_reflns_number_gt 7954
_reflns_number_total 11140
_reflns_threshold_expression 'I > 2\s(I)'
_cod_data_source_file c8dt04364g2.cif
_cod_data_source_block kcl-40_pl
_cod_depositor_comments 'Adding full bibliography for 7048346--7048349.cif.'
_cod_database_code 7048349
_shelx_shelxl_version_number 2014/7
_shelx_space_group_comment
;
The symmetry employed for this shelxl refinement is uniquely defined
by the following loop, which should always be used as a source of
symmetry information in preference to the above space-group names.
They are only intended as comments.
;
_shelx_estimated_absorpt_t_max 0.989
_shelx_estimated_absorpt_t_min 0.950
_olex2_refinement_description
;
1. Fixed Uiso
 At 1.2 times of:
  All C(H) groups, All C(H,H) groups, All C(H,H,H,H) groups
 At 1.5 times of:
  All C(H,H,H) groups, All C(H,H,H,H,H,H) groups
2. Uiso/Uaniso restraints and constraints
Uanis(C47) \\sim Ueq: with sigma of 0.005 and sigma for terminal atoms of 0.005
Uanis(F13) \\sim Ueq: with sigma of 0.01 and sigma for terminal atoms of 0.02
Uanis(F15) \\sim Ueq: with sigma of 0.01 and sigma for terminal atoms of 0.02
Uanis(F4) \\sim Ueq: with sigma of 0.001 and sigma for terminal atoms of 0.002
Uanis(F2) \\sim Ueq: with sigma of 0.002 and sigma for terminal atoms of 0.004
Uanis(F6) \\sim Ueq: with sigma of 0.001 and sigma for terminal atoms of 0.002
Uanis(F14) \\sim Ueq: with sigma of 0.01 and sigma for terminal atoms of 0.02
Uanis(F5) \\sim Ueq: with sigma of 0.001 and sigma for terminal atoms of 0.002
Uanis(F1) \\sim Ueq: with sigma of 0.01 and sigma for terminal atoms of 0.02
Uanis(F3) \\sim Ueq: with sigma of 0.004 and sigma for terminal atoms of 0.01
3. Rigid body (RIGU) restrains
 C47, C46, C45, C44, C43
 with sigma for 1-2 distances of 0.004 and sigma for 1-3 distances of 0.004
 F10, F11, F12, F13, F14, F15
 with sigma for 1-2 distances of 0.004 and sigma for 1-3 distances of 0.004
 F1, F2, F3, F4, F5, F6
 with sigma for 1-2 distances of 0.004 and sigma for 1-3 distances of 0.004
4. Others
 Fixed Sof: F10(0.859) F11(0.859) F12(0.859) F1(0.679) F2(0.679) F3(0.679)
 F4(0.321) F5(0.321) F6(0.321) F13(0.141) F14(0.141) F15(0.141) C45(0.835)
 H45A(0.835) H45B(0.835) H44C(0.835) H44D(0.835) H44A(0.165) H44B(0.165)
 H46D(0.835) H46E(0.835) H46F(0.835) H46A(0.165) H46B(0.165) H46C(0.165)
 C47(0.165) H47A(0.165) H47B(0.165)
5.a Secondary CH2 refined with riding coordinates:
 C43(H43A,H43B), C45(H45A,H45B), C44(H44C,H44D), C44(H44A,H44B), C47(H47A,
 H47B), C35(H35A,H35B), C36(H36A,H36B), C37(H37A,H37B)
5.b Aromatic/amide H refined with riding coordinates:
 C8(H8), C13(H13), C3(H3), C23(H23), C18(H18), C28(H28), C39(H39), C40(H40),
 C41(H41), C31(H31), C32(H32), C33(H33)
5.c Idealised Me refined as rotating group:
 C42(H42A,H42B,H42C), C46(H46D,H46E,H46F), C46(H46A,H46B,H46C), C34(H34A,H34B,
 H34C), C38(H38A,H38B,H38C)
;
_olex2_submission_special_instructions 'No special instructions were received'

loop_
_space_group_symop_operation_xyz
'x, y, z'
'-x, -y, -z'

loop_
_atom_site_label
_atom_site_type_symbol
_atom_site_fract_x
_atom_site_fract_y
_atom_site_fract_z
_atom_site_U_iso_or_equiv
_atom_site_adp_type
_atom_site_occupancy
_atom_site_site_symmetry_order
_atom_site_calc_flag
_atom_site_refinement_flags_posn
_atom_site_refinement_flags_adp
_atom_site_refinement_flags_occupancy
_atom_site_disorder_assembly
_atom_site_disorder_group
Mg1 Mg 0.56506(11) 0.19683(6) 0.19557(5) 0.0169(2) Uani 1 1 d . . . . .
F7 F 0.7073(2) 0.34971(10) 0.33433(9) 0.0281(4) Uani 1 1 d . . . . .
F8 F 0.9398(2) 0.32123(12) 0.33287(11) 0.0368(5) Uani 1 1 d . . . . .
F22 F 0.1972(2) 0.36952(12) 0.23113(10) 0.0374(5) Uani 1 1 d . . . . .
F9 F 0.8470(2) 0.40055(10) 0.24396(10) 0.0347(5) Uani 1 1 d . . . . .
F23 F 0.2491(2) 0.46450(11) 0.14141(10) 0.0362(5) Uani 1 1 d . . . . .
F19 F 0.6950(2) 0.47281(11) 0.01137(11) 0.0400(5) Uani 1 1 d . . . . .
F24 F 0.1310(2) 0.36380(13) 0.13241(11) 0.0426(5) Uani 1 1 d . . . . .
F16 F 0.5171(3) 0.03437(13) 0.05545(11) 0.0486(6) Uani 1 1 d . . . . .
F20 F 0.8629(2) 0.39143(14) 0.05485(12) 0.0564(7) Uani 1 1 d . . . . .
F21 F 0.7342(3) 0.37097(13) -0.02414(11) 0.0573(7) Uani 1 1 d . . . . .
F10 F 0.2680(3) -0.05491(16) 0.35447(12) 0.0416(7) Uani 0.859 1 d . U P A 1
F17 F 0.2878(3) 0.05681(18) 0.06969(13) 0.0693(8) Uani 1 1 d . . . . .
F11 F 0.4505(4) -0.0135(2) 0.39836(17) 0.0491(10) Uani 0.859 1 d . U P A 1
F18 F 0.3817(3) -0.05413(14) 0.12398(12) 0.0663(8) Uani 1 1 d . . . . .
F12 F 0.2527(4) 0.05453(16) 0.37888(14) 0.0497(8) Uani 0.859 1 d . U P A 1
F1 F 1.1482(4) 0.1403(3) 0.2245(3) 0.0664(15) Uani 0.679 1 d . U P B 1
F2 F 1.0168(4) 0.0606(2) 0.1878(3) 0.0611(11) Uani 0.679 1 d . U P B 1
F3 F 1.0736(5) 0.1714(3) 0.1250(2) 0.0855(15) Uani 0.679 1 d . U P B 1
O3 O 0.4627(2) 0.11836(11) 0.27902(10) 0.0171(5) Uani 1 1 d . . . . .
O1 O 0.7707(2) 0.14247(11) 0.19700(10) 0.0188(5) Uani 1 1 d . . . . .
O4 O 0.4887(2) 0.12818(12) 0.13886(10) 0.0206(5) Uani 1 1 d . . . . .
O5 O 0.6516(2) 0.27713(12) 0.10796(10) 0.0211(5) Uani 1 1 d . . . . .
O6 O 0.3871(2) 0.27326(12) 0.18690(10) 0.0195(5) Uani 1 1 d . . . . .
O2 O 0.6521(2) 0.25644(12) 0.25813(10) 0.0198(5) Uani 1 1 d . . . . .
F4 F 1.0375(8) 0.0531(4) 0.2355(4) 0.0389(18) Uani 0.321 1 d . U P B 2
F5 F 1.0185(9) 0.1098(6) 0.1324(5) 0.054(2) Uani 0.321 1 d . U P B 2
F6 F 1.1450(10) 0.1605(5) 0.1874(4) 0.033(2) Uani 0.321 1 d . U P B 2
F13 F 0.400(2) 0.0187(12) 0.4008(11) 0.039(5) Uani 0.141 1 d . U P A -1
F14 F 0.382(3) -0.0714(10) 0.3618(9) 0.054(5) Uani 0.141 1 d . U P A -1
F15 F 0.210(3) 0.0138(17) 0.3591(12) 0.080(7) Uani 0.141 1 d . U P A -1
C14 C 0.3850(3) 0.34389(17) 0.15299(15) 0.0169(7) Uani 1 1 d . . . . .
C6 C 0.4097(3) 0.05257(17) 0.28171(16) 0.0174(7) Uani 1 1 d . . . . .
C4 C 0.7871(3) 0.26692(17) 0.26428(15) 0.0186(7) Uani 1 1 d . . . . .
C8 C 0.4014(3) 0.01745(18) 0.22797(16) 0.0202(7) Uani 1 1 d . . . . .
H8 H 0.3708 -0.0358 0.2377 0.024 Uiso 1 1 calc R . . . .
C5 C 0.8207(4) 0.33488(18) 0.29424(16) 0.0234(7) Uani 1 1 d . . . . .
C15 C 0.2399(4) 0.38668(19) 0.16453(16) 0.0237(7) Uani 1 1 d . . . . .
C1 C 0.8888(3) 0.16810(17) 0.21222(16) 0.0199(7) Uani 1 1 d . . . . .
C11 C 0.6174(3) 0.34836(18) 0.08658(15) 0.0186(7) Uani 1 1 d . . . . .
C9 C 0.4376(3) 0.05951(18) 0.16066(16) 0.0211(7) Uani 1 1 d . . . . .
C13 C 0.4922(3) 0.38584(18) 0.10587(15) 0.0208(7) Uani 1 1 d . . . . .
H13 H 0.4798 0.4408 0.0866 0.025 Uiso 1 1 calc R . . . .
C3 C 0.9077(3) 0.22658(17) 0.24479(17) 0.0214(7) Uani 1 1 d . . . . .
H3 H 1.0052 0.2393 0.2540 0.026 Uiso 1 1 calc R . . . .
C12 C 0.7278(4) 0.39620(19) 0.03224(17) 0.0259(8) Uani 1 1 d . . . . .
C7 C 0.3448(4) 0.00785(19) 0.35274(17) 0.0239(7) Uani 1 1 d . . . . .
C10 C 0.4058(4) 0.0226(2) 0.10266(19) 0.0346(9) Uani 1 1 d . . . . .
C2 C 1.0304(4) 0.1299(2) 0.1904(2) 0.0302(8) Uani 1 1 d . . . . .
Mg2 Mg 0.60735(11) 0.73802(6) 0.31401(5) 0.0181(2) Uani 1 1 d . . . . .
F40 F 0.7366(2) 1.01844(10) 0.33165(10) 0.0330(5) Uani 1 1 d . . . . .
F25 F 0.9591(2) 0.48121(10) 0.35669(11) 0.0332(5) Uani 1 1 d . . . . .
F31 F 0.1045(2) 0.75716(11) 0.24963(10) 0.0329(5) Uani 1 1 d . . . . .
F34 F 0.4506(2) 0.60926(12) 0.54185(9) 0.0342(5) Uani 1 1 d . . . . .
F32 F 0.0248(2) 0.79638(12) 0.33643(10) 0.0354(5) Uani 1 1 d . . . . .
F35 F 0.2182(2) 0.61962(12) 0.52600(10) 0.0393(5) Uani 1 1 d . . . . .
F41 F 0.7409(3) 0.92309(11) 0.42381(10) 0.0404(5) Uani 1 1 d . . . . .
F33 F 0.1568(2) 0.87253(11) 0.25420(11) 0.0394(5) Uani 1 1 d . . . . .
F36 F 0.3497(3) 0.53878(11) 0.48557(10) 0.0428(6) Uani 1 1 d . . . . .
F42 F 0.9364(2) 0.95180(13) 0.35727(13) 0.0498(6) Uani 1 1 d . . . . .
F37 F 0.6957(3) 0.89153(14) 0.08604(10) 0.0498(6) Uani 1 1 d . . . . .
F26 F 0.9808(2) 0.56044(14) 0.41845(12) 0.0523(6) Uani 1 1 d . . . . .
F27 F 1.0572(2) 0.59373(12) 0.31280(13) 0.0537(7) Uani 1 1 d . . . . .
F38 F 0.9124(3) 0.84848(16) 0.11334(11) 0.0554(7) Uani 1 1 d . . . . .
F28 F 0.5006(3) 0.46322(14) 0.26164(16) 0.0691(8) Uani 1 1 d . . . . .
F39 F 0.8527(4) 0.96817(15) 0.10872(12) 0.0785(10) Uani 1 1 d . . . . .
F29 F 0.3570(3) 0.56193(14) 0.22811(17) 0.0846(11) Uani 1 1 d . . . . .
F30 F 0.3503(3) 0.49952(17) 0.33207(18) 0.0836(9) Uani 1 1 d . . . . .
O7 O 0.7901(2) 0.66513(12) 0.33416(11) 0.0202(5) Uani 1 1 d . . . . .
O9 O 0.4015(2) 0.79153(12) 0.29587(10) 0.0205(5) Uani 1 1 d . . . . .
O11 O 0.6941(2) 0.79958(12) 0.21961(11) 0.0221(5) Uani 1 1 d . . . . .
O12 O 0.6895(2) 0.82584(12) 0.35118(10) 0.0197(5) Uani 1 1 d . . . . .
O10 O 0.5193(2) 0.68399(12) 0.41155(10) 0.0210(5) Uani 1 1 d . . . . .
O8 O 0.5189(2) 0.65132(12) 0.27828(11) 0.0235(5) Uani 1 1 d . . . . .
C16 C 0.7985(3) 0.59405(17) 0.33481(15) 0.0188(7) Uani 1 1 d . . . . .
C21 C 0.2828(3) 0.76565(17) 0.32849(16) 0.0176(7) Uani 1 1 d . . . . .
C24 C 0.3843(3) 0.67281(17) 0.42824(15) 0.0184(7) Uani 1 1 d . . . . .
C29 C 0.7438(3) 0.89009(18) 0.31636(16) 0.0206(7) Uani 1 1 d . . . . .
C23 C 0.2641(3) 0.70901(17) 0.39176(16) 0.0201(7) Uani 1 1 d . . . . .
H23 H 0.1662 0.6948 0.4105 0.024 Uiso 1 1 calc R . . . .
C22 C 0.1411(3) 0.79879(18) 0.29229(16) 0.0217(7) Uani 1 1 d . . . . .
C19 C 0.5588(4) 0.58069(18) 0.29122(17) 0.0240(7) Uani 1 1 d . . . . .
C18 C 0.6910(4) 0.54802(18) 0.31807(17) 0.0241(7) Uani 1 1 d . . . . .
H18 H 0.7083 0.4933 0.3251 0.029 Uiso 1 1 calc R . . . .
C26 C 0.7500(3) 0.86684(18) 0.20343(16) 0.0226(7) Uani 1 1 d . . . . .
C25 C 0.3502(4) 0.61019(19) 0.49584(16) 0.0235(7) Uani 1 1 d . . . . .
C17 C 0.9497(4) 0.55691(18) 0.35525(17) 0.0241(7) Uani 1 1 d . . . . .
C30 C 0.7896(4) 0.94621(18) 0.35761(18) 0.0269(8) Uani 1 1 d . . . . .
C28 C 0.7720(4) 0.91537(18) 0.24549(17) 0.0256(8) Uani 1 1 d . . . . .
H28 H 0.8074 0.9673 0.2253 0.031 Uiso 1 1 calc R . . . .
C27 C 0.8040(4) 0.8949(2) 0.12755(18) 0.0370(9) Uani 1 1 d . . . . .
C20 C 0.4444(5) 0.5267(2) 0.2754(2) 0.0417(10) Uani 1 1 d . . . . .
N4 N 0.2934(3) 0.80309(16) 0.03238(14) 0.0302(7) Uani 1 1 d . . . . .
N3 N 0.4940(3) 0.74974(17) 0.07688(14) 0.0314(7) Uani 1 1 d . . . . .
C39 C 0.4333(4) 0.78675(19) 0.01864(17) 0.0299(8) Uani 1 1 d . . . . .
H39 H 0.4823 0.7995 -0.0259 0.036 Uiso 1 1 calc R . . . .
C40 C 0.2627(4) 0.7751(2) 0.10218(17) 0.0352(9) Uani 1 1 d . . . . .
H40 H 0.1703 0.7786 0.1262 0.042 Uiso 1 1 calc R . . . .
C41 C 0.3875(5) 0.7417(2) 0.13005(18) 0.0377(9) Uani 1 1 d . . . . .
H41 H 0.4003 0.7172 0.1776 0.045 Uiso 1 1 calc R . . . .
C42 C 0.1873(5) 0.8422(3) -0.01839(19) 0.0494(11) Uani 1 1 d . . . . .
H42A H 0.2381 0.8587 -0.0643 0.074 Uiso 1 1 calc GR . . . .
H42B H 0.1457 0.8885 -0.0060 0.074 Uiso 1 1 calc GR . . . .
H42C H 0.1069 0.8058 -0.0189 0.074 Uiso 1 1 calc GR . . . .
C43 C 0.6483(5) 0.7212(3) 0.0825(2) 0.0481(11) Uani 1 1 d . U . . .
H43A H 0.6827 0.7228 0.1279 0.058 Uiso 1 1 calc R . . . .
H43B H 0.7115 0.7576 0.0464 0.058 Uiso 1 1 calc R . . . .
C45 C 0.8542(6) 0.6205(4) 0.0715(3) 0.0658(16) Uani 0.835 1 d . U P C 2
H45A H 0.8709 0.5706 0.0588 0.079 Uiso 0.835 1 calc R . P C 2
H45B H 0.9061 0.6631 0.0360 0.079 Uiso 0.835 1 calc R . P C 2
C44 C 0.6706(7) 0.6402(4) 0.0753(4) 0.095(2) Uani 1 1 d . U . . .
H44C H 0.6259 0.6357 0.0327 0.114 Uiso 0.835 1 calc R . P C 2
H44D H 0.6211 0.6018 0.1152 0.114 Uiso 0.835 1 calc R . P C 2
H44A H 0.7106 0.6464 0.0273 0.114 Uiso 0.165 1 calc R . P C 1
H44B H 0.5699 0.6175 0.0781 0.114 Uiso 0.165 1 calc R . P C 1
C46 C 0.9119(7) 0.6140(4) 0.1382(3) 0.0976(19) Uani 1 1 d . U . . .
H46D H 1.0145 0.5945 0.1387 0.146 Uiso 0.835 1 calc GR . P C 2
H46E H 0.8506 0.5773 0.1740 0.146 Uiso 0.835 1 calc GR . P C 2
H46F H 0.9099 0.6658 0.1472 0.146 Uiso 0.835 1 calc GR . P C 2
H46A H 0.9928 0.5753 0.1445 0.146 Uiso 0.165 1 calc GR . P C 1
H46B H 0.8940 0.6306 0.1805 0.146 Uiso 0.165 1 calc GR . P C 1
H46C H 0.9395 0.6598 0.0998 0.146 Uiso 0.165 1 calc GR . P C 1
C47 C 0.766(3) 0.5760(15) 0.1216(13) 0.043(4) Uani 0.165 1 d . U P C 1
H47A H 0.7928 0.5351 0.0978 0.052 Uiso 0.165 1 calc R . P C 1
H47B H 0.7089 0.5507 0.1652 0.052 Uiso 0.165 1 calc R . P C 1
N1 N 0.5839(3) 0.78397(15) 0.56972(13) 0.0228(6) Uani 1 1 d . . . D -2
N2 N 0.7420(3) 0.70274(16) 0.54314(13) 0.0243(6) Uani 1 1 d . . . D -2
C31 C 0.6520(4) 0.76230(19) 0.51762(16) 0.0228(7) Uani 1 1 d . . . D -2
H31 H 0.6383 0.7857 0.4700 0.027 Uiso 1 1 calc R . . D -2
C32 C 0.7315(4) 0.6859(2) 0.61391(16) 0.0281(8) Uani 1 1 d . . . D -2
H32 H 0.7845 0.6461 0.6453 0.034 Uiso 1 1 calc R . . D -2
C33 C 0.6323(4) 0.7364(2) 0.63032(16) 0.0284(8) Uani 1 1 d . . . D -2
H33 H 0.6014 0.7386 0.6756 0.034 Uiso 1 1 calc R . . D -2
C35 C 0.4683(4) 0.84503(19) 0.56325(17) 0.0272(8) Uani 1 1 d . . . D -2
H35A H 0.5065 0.8946 0.5313 0.033 Uiso 1 1 calc R . . D -2
H35B H 0.4462 0.8546 0.6090 0.033 Uiso 1 1 calc R . . D -2
C36 C 0.3272(4) 0.82264(19) 0.53686(17) 0.0263(8) Uani 1 1 d . . . D -2
H36A H 0.2999 0.7683 0.5631 0.032 Uiso 1 1 calc R . . D -2
H36B H 0.3446 0.8236 0.4877 0.032 Uiso 1 1 calc R . . D -2
C37 C 0.1989(4) 0.8775(2) 0.54346(18) 0.0322(8) Uani 1 1 d . . . D -2
H37A H 0.1842 0.8782 0.5923 0.039 Uiso 1 1 calc R . . D -2
H37B H 0.2248 0.9315 0.5158 0.039 Uiso 1 1 calc R . . D -2
C34 C 0.8316(4) 0.6594(2) 0.50258(18) 0.0348(9) Uani 1 1 d . . . D -2
H34A H 0.7847 0.6087 0.5065 0.052 Uiso 1 1 calc GR . . D -2
H34B H 0.9316 0.6507 0.5201 0.052 Uiso 1 1 calc GR . . D -2
H34C H 0.8383 0.6900 0.4540 0.052 Uiso 1 1 calc GR . . D -2
C38 C 0.0547(4) 0.8535(3) 0.5195(2) 0.0485(11) Uani 1 1 d . . . D -2
H38A H 0.0676 0.8541 0.4708 0.073 Uiso 1 1 calc GR . . D -2
H38B H -0.0243 0.8905 0.5250 0.073 Uiso 1 1 calc GR . . D -2
H38C H 0.0275 0.8004 0.5473 0.073 Uiso 1 1 calc GR . . D -2

loop_
_atom_site_aniso_label
_atom_site_aniso_U_11
_atom_site_aniso_U_22
_atom_site_aniso_U_33
_atom_site_aniso_U_23
_atom_site_aniso_U_13
_atom_site_aniso_U_12
Mg1 0.0174(5) 0.0163(5) 0.0166(5) -0.0042(4) 0.0003(4) 0.0008(4)
F7 0.0288(11) 0.0284(10) 0.0313(11) -0.0164(9) 0.0052(8) -0.0008(8)
F8 0.0306(12) 0.0409(12) 0.0480(13) -0.0249(10) -0.0150(10) 0.0025(9)
F22 0.0358(12) 0.0472(13) 0.0229(11) -0.0014(9) 0.0077(9) 0.0174(10)
F9 0.0482(13) 0.0187(10) 0.0365(12) -0.0076(9) 0.0080(10) -0.0091(9)
F23 0.0386(12) 0.0230(10) 0.0412(12) -0.0016(9) 0.0085(10) 0.0117(9)
F19 0.0441(13) 0.0213(10) 0.0443(13) 0.0057(9) 0.0137(10) -0.0024(9)
F24 0.0225(11) 0.0558(14) 0.0562(14) -0.0246(12) -0.0162(10) 0.0120(10)
F16 0.0684(16) 0.0459(13) 0.0401(13) -0.0303(11) 0.0235(12) -0.0135(12)
F20 0.0211(12) 0.0651(16) 0.0609(16) 0.0206(12) -0.0013(11) -0.0089(11)
F21 0.091(2) 0.0476(14) 0.0338(13) -0.0167(11) 0.0325(12) -0.0288(13)
F10 0.0547(18) 0.0400(16) 0.0298(14) -0.0099(12) 0.0144(13) -0.0321(15)
F17 0.0574(17) 0.118(2) 0.0559(16) -0.0595(17) -0.0215(13) 0.0088(16)
F11 0.0325(19) 0.068(2) 0.0284(16) 0.0187(17) -0.0075(14) -0.0051(17)
F18 0.115(2) 0.0449(14) 0.0487(15) -0.0322(12) 0.0240(14) -0.0422(15)
F12 0.068(2) 0.0356(15) 0.0386(16) -0.0054(13) 0.0339(14) 0.0039(14)
F1 0.034(2) 0.096(4) 0.100(4) -0.074(3) -0.040(3) 0.044(2)
F2 0.0418(19) 0.0308(18) 0.124(3) -0.048(2) 0.024(2) -0.0059(15)
F3 0.063(3) 0.097(3) 0.073(3) 0.006(2) 0.045(2) 0.041(3)
O3 0.0183(11) 0.0155(11) 0.0174(11) -0.0040(9) -0.0010(9) -0.0015(9)
O1 0.0181(12) 0.0159(11) 0.0223(12) -0.0055(9) 0.0000(9) 0.0028(9)
O4 0.0235(12) 0.0211(12) 0.0182(11) -0.0075(9) -0.0003(9) 0.0005(9)
O5 0.0230(12) 0.0173(11) 0.0201(11) -0.0014(9) 0.0034(9) 0.0022(9)
O6 0.0174(11) 0.0183(11) 0.0203(11) -0.0015(9) 0.0010(9) 0.0000(9)
O2 0.0174(12) 0.0214(11) 0.0224(12) -0.0092(9) 0.0008(9) 0.0002(9)
F4 0.034(2) 0.033(2) 0.043(2) 0.0002(18) 0.0049(18) 0.0093(17)
F5 0.053(3) 0.060(3) 0.054(3) -0.0233(19) -0.0037(18) 0.0074(19)
F6 0.031(3) 0.030(2) 0.042(3) -0.0147(19) 0.0009(19) -0.0041(17)
F13 0.041(9) 0.047(9) 0.027(8) -0.005(7) -0.004(7) -0.023(7)
F14 0.076(9) 0.034(7) 0.047(8) -0.006(6) 0.011(7) -0.004(7)
F15 0.069(10) 0.094(11) 0.065(10) -0.006(8) 0.012(8) -0.001(9)
C14 0.0156(16) 0.0200(16) 0.0158(16) -0.0054(13) -0.0055(12) 0.0006(13)
C6 0.0105(15) 0.0169(16) 0.0240(17) -0.0046(13) -0.0005(12) 0.0026(12)
C4 0.0213(18) 0.0155(15) 0.0168(16) -0.0006(13) -0.0010(13) -0.0027(13)
C8 0.0194(17) 0.0156(15) 0.0269(18) -0.0086(14) 0.0028(14) -0.0010(13)
C5 0.0217(18) 0.0237(17) 0.0256(18) -0.0084(15) 0.0008(14) -0.0014(14)
C15 0.0219(18) 0.0249(18) 0.0214(18) -0.0013(14) -0.0024(14) 0.0033(14)
C1 0.0173(17) 0.0154(16) 0.0235(17) 0.0003(13) 0.0003(13) 0.0004(13)
C11 0.0199(17) 0.0212(17) 0.0143(16) -0.0038(13) -0.0028(13) -0.0017(13)
C9 0.0161(17) 0.0214(17) 0.0288(18) -0.0121(14) 0.0001(14) 0.0034(13)
C13 0.0232(18) 0.0169(16) 0.0199(17) -0.0013(13) -0.0012(13) 0.0041(13)
C3 0.0143(16) 0.0177(16) 0.0332(19) -0.0086(14) -0.0018(14) -0.0001(13)
C12 0.026(2) 0.0252(18) 0.0232(18) -0.0025(15) 0.0025(14) -0.0009(15)
C7 0.0223(19) 0.0239(18) 0.0248(19) -0.0054(15) 0.0008(15) -0.0071(15)
C10 0.038(2) 0.037(2) 0.035(2) -0.0203(17) 0.0082(18) -0.0115(18)
C2 0.0195(19) 0.030(2) 0.047(2) -0.0218(18) -0.0032(16) -0.0002(16)
Mg2 0.0184(6) 0.0164(5) 0.0199(5) -0.0061(4) 0.0017(4) 0.0004(4)
F40 0.0482(13) 0.0182(10) 0.0330(11) -0.0073(8) -0.0066(9) 0.0066(9)
F25 0.0282(11) 0.0189(10) 0.0548(13) -0.0131(9) -0.0093(9) 0.0061(8)
F31 0.0336(12) 0.0380(11) 0.0313(11) -0.0148(9) -0.0089(9) -0.0020(9)
F34 0.0298(11) 0.0452(12) 0.0214(10) 0.0023(9) -0.0040(9) -0.0074(9)
F32 0.0216(11) 0.0461(12) 0.0359(12) -0.0083(10) 0.0022(9) 0.0114(9)
F35 0.0252(11) 0.0528(13) 0.0293(11) 0.0047(10) 0.0106(9) 0.0007(10)
F41 0.0705(16) 0.0263(11) 0.0258(11) -0.0075(9) -0.0116(10) -0.0022(10)
F33 0.0282(11) 0.0202(10) 0.0600(14) 0.0077(10) -0.0113(10) -0.0012(8)
F36 0.0677(16) 0.0205(11) 0.0366(12) -0.0020(9) -0.0001(11) -0.0066(10)
F42 0.0284(13) 0.0527(14) 0.0834(18) -0.0420(13) -0.0164(12) 0.0024(10)
F37 0.0632(16) 0.0580(15) 0.0231(11) -0.0004(10) -0.0125(11) 0.0042(12)
F26 0.0453(14) 0.0687(16) 0.0588(15) -0.0411(13) -0.0293(12) 0.0300(12)
F27 0.0212(12) 0.0362(12) 0.0883(18) 0.0052(12) 0.0166(12) 0.0020(10)
F38 0.0398(14) 0.0892(19) 0.0303(12) -0.0080(12) 0.0150(10) 0.0043(13)
F28 0.0505(15) 0.0460(14) 0.136(3) -0.0611(16) -0.0422(16) 0.0159(12)
F39 0.138(3) 0.0547(16) 0.0335(14) 0.0032(12) 0.0125(15) -0.0536(17)
F29 0.094(2) 0.0400(14) 0.132(3) -0.0297(16) -0.085(2) 0.0075(14)
F30 0.0542(18) 0.074(2) 0.128(3) -0.0363(19) 0.0040(18) -0.0352(15)
O7 0.0185(12) 0.0171(11) 0.0256(12) -0.0079(9) 0.0028(9) -0.0001(9)
O9 0.0204(12) 0.0184(11) 0.0227(12) -0.0058(9) 0.0010(9) -0.0004(9)
O11 0.0239(12) 0.0193(12) 0.0233(12) -0.0071(9) 0.0026(9) 0.0012(10)
O12 0.0192(12) 0.0179(11) 0.0228(12) -0.0073(9) 0.0024(9) 0.0004(9)
O10 0.0175(12) 0.0234(12) 0.0217(12) -0.0061(9) 0.0013(9) -0.0002(9)
O8 0.0259(13) 0.0198(12) 0.0263(12) -0.0083(10) -0.0054(10) 0.0018(10)
C16 0.0207(17) 0.0178(16) 0.0169(16) -0.0037(13) 0.0042(13) -0.0013(13)
C21 0.0188(17) 0.0144(15) 0.0235(17) -0.0120(13) 0.0000(14) 0.0007(13)
C24 0.0202(18) 0.0168(15) 0.0208(17) -0.0097(13) 0.0014(13) -0.0004(13)
C29 0.0136(16) 0.0198(17) 0.0289(18) -0.0073(14) -0.0043(13) 0.0051(13)
C23 0.0179(17) 0.0211(16) 0.0220(17) -0.0077(14) 0.0037(13) -0.0025(13)
C22 0.0201(17) 0.0199(17) 0.0241(18) -0.0046(14) 0.0021(14) -0.0031(13)
C19 0.0262(19) 0.0191(17) 0.0281(18) -0.0085(14) -0.0026(14) -0.0007(14)
C18 0.0236(18) 0.0170(16) 0.0332(19) -0.0086(14) -0.0051(15) 0.0014(14)
C26 0.0180(17) 0.0218(18) 0.0249(18) -0.0010(14) -0.0025(14) 0.0022(14)
C25 0.0233(18) 0.0252(18) 0.0223(17) -0.0071(14) 0.0009(14) -0.0022(14)
C17 0.0204(18) 0.0210(17) 0.033(2) -0.0106(15) 0.0010(15) -0.0007(14)
C30 0.028(2) 0.0181(17) 0.035(2) -0.0073(15) -0.0063(15) 0.0038(14)
C28 0.032(2) 0.0168(16) 0.0252(18) 0.0007(14) -0.0061(15) -0.0043(14)
C27 0.045(2) 0.035(2) 0.026(2) 0.0009(16) 0.0009(18) -0.0091(18)
C20 0.043(2) 0.0213(19) 0.067(3) -0.0173(19) -0.026(2) 0.0061(18)
N4 0.0404(19) 0.0298(16) 0.0197(15) -0.0067(12) 0.0024(13) 0.0020(14)
N3 0.0435(19) 0.0304(16) 0.0248(16) -0.0147(13) -0.0053(14) 0.0020(14)
C39 0.043(2) 0.0285(19) 0.0210(18) -0.0111(15) 0.0013(16) -0.0034(16)
C40 0.050(3) 0.036(2) 0.0194(19) -0.0075(16) 0.0074(17) -0.0007(18)
C41 0.063(3) 0.031(2) 0.0207(19) -0.0096(16) -0.0016(19) 0.0019(19)
C42 0.048(3) 0.067(3) 0.027(2) -0.004(2) -0.0018(19) 0.019(2)
C43 0.051(3) 0.062(3) 0.043(2) -0.033(2) -0.016(2) 0.019(2)
C45 0.053(3) 0.084(4) 0.076(4) -0.052(4) 0.006(3) -0.009(3)
C44 0.092(4) 0.096(4) 0.136(5) -0.091(4) -0.052(4) 0.048(3)
C46 0.074(4) 0.100(5) 0.117(5) -0.028(4) 0.001(3) 0.011(3)
C47 0.042(6) 0.049(6) 0.043(6) -0.020(4) 0.007(4) 0.012(4)
N1 0.0238(15) 0.0275(15) 0.0178(14) -0.0073(12) 0.0002(11) -0.0028(12)
N2 0.0181(15) 0.0341(16) 0.0217(15) -0.0095(12) 0.0021(11) -0.0044(12)
C31 0.0257(18) 0.0285(18) 0.0146(16) -0.0068(14) 0.0013(14) -0.0065(15)
C32 0.0225(19) 0.041(2) 0.0188(18) -0.0043(15) -0.0024(14) -0.0003(16)
C33 0.029(2) 0.039(2) 0.0145(17) -0.0029(15) 0.0014(14) -0.0004(16)
C35 0.037(2) 0.0228(17) 0.0223(18) -0.0073(14) -0.0010(15) 0.0016(15)
C36 0.037(2) 0.0232(17) 0.0195(17) -0.0062(14) -0.0043(15) 0.0030(15)
C37 0.041(2) 0.0306(19) 0.0236(19) -0.0049(15) -0.0017(16) 0.0090(16)
C34 0.031(2) 0.046(2) 0.033(2) -0.0195(18) 0.0008(16) 0.0058(17)
C38 0.040(2) 0.059(3) 0.043(2) -0.010(2) -0.0089(19) 0.014(2)

loop_
_atom_type_symbol
_atom_type_description
_atom_type_scat_dispersion_real
_atom_type_scat_dispersion_imag
_atom_type_scat_source
C C 0.0033 0.0016 'International Tables Vol C Tables 4.2.6.8 and 6.1.1.4'
H H 0.0000 0.0000 'International Tables Vol C Tables 4.2.6.8 and 6.1.1.4'
F F 0.0171 0.0103 'International Tables Vol C Tables 4.2.6.8 and 6.1.1.4'
Mg Mg 0.0486 0.0363 'International Tables Vol C Tables 4.2.6.8 and 6.1.1.4'
N N 0.0061 0.0033 'International Tables Vol C Tables 4.2.6.8 and 6.1.1.4'
O O 0.0106 0.0060 'International Tables Vol C Tables 4.2.6.8 and 6.1.1.4'

loop_
_geom_angle_atom_site_label_1
_geom_angle_atom_site_label_2
_geom_angle_atom_site_label_3
_geom_angle
O3 Mg1 O1 98.66(9)
O3 Mg1 O5 175.34(10)
O3 Mg1 O6 91.70(9)
O4 Mg1 O3 85.83(9)
O4 Mg1 O1 89.91(9)
O4 Mg1 O5 91.58(9)
O4 Mg1 O6 97.93(9)
O4 Mg1 O2 174.45(10)
O5 Mg1 O1 85.19(9)
O6 Mg1 O1 167.46(9)
O6 Mg1 O5 84.82(9)
O2 Mg1 O3 91.18(9)
O2 Mg1 O1 85.91(9)
O2 Mg1 O5 91.71(9)
O2 Mg1 O6 86.82(9)
F14 F10 F15 124.5(15)
F14 F10 C7 71.3(9)
C7 F10 F15 54.9(11)
F13 F11 F14 113(2)
F13 F11 C7 61.0(17)
C7 F11 F14 57.0(7)
F15 F12 F13 101.5(16)
F15 F12 C7 60.6(14)
C7 F12 F13 48.4(8)
C6 O3 Mg1 127.86(19)
C1 O1 Mg1 125.37(19)
C9 O4 Mg1 127.5(2)
C11 O5 Mg1 126.98(19)
C14 O6 Mg1 126.97(19)
C4 O2 Mg1 126.41(19)
F11 F13 F12 143(2)
F11 F13 C7 86(2)
C7 F13 F12 59.2(10)
F10 F14 F11 106.9(13)
F10 F14 C7 62.3(10)
C7 F14 F11 53.2(6)
F12 F15 F10 129(2)
F12 F15 C7 73.7(16)
C7 F15 F10 61.3(12)
O6 C14 C15 113.6(3)
O6 C14 C13 128.6(3)
C13 C14 C15 117.8(3)
O3 C6 C8 127.8(3)
O3 C6 C7 114.5(3)
C8 C6 C7 117.7(3)
O2 C4 C5 114.9(3)
O2 C4 C3 127.9(3)
C3 C4 C5 117.1(3)
C6 C8 H8 119.8
C9 C8 C6 120.4(3)
C9 C8 H8 119.8
F7 C5 F8 106.7(3)
F7 C5 C4 112.0(3)
F8 C5 C4 112.7(3)
F9 C5 F7 107.2(2)
F9 C5 F8 107.3(3)
F9 C5 C4 110.7(3)
F22 C15 F23 107.3(3)
F22 C15 F24 106.9(3)
F22 C15 C14 111.4(2)
F23 C15 F24 107.5(3)
F23 C15 C14 113.6(3)
F24 C15 C14 109.9(3)
O1 C1 C3 128.6(3)
O1 C1 C2 114.7(3)
C3 C1 C2 116.7(3)
O5 C11 C13 127.6(3)
O5 C11 C12 113.8(3)
C13 C11 C12 118.7(3)
O4 C9 C8 128.4(3)
O4 C9 C10 113.1(3)
C8 C9 C10 118.4(3)
C14 C13 C11 120.7(3)
C14 C13 H13 119.6
C11 C13 H13 119.6
C4 C3 H3 119.4
C1 C3 C4 121.2(3)
C1 C3 H3 119.4
F19 C12 C11 114.0(3)
F20 C12 F19 106.3(3)
F20 C12 F21 107.4(3)
F20 C12 C11 111.7(3)
F21 C12 F19 106.1(3)
F21 C12 C11 111.0(3)
F10 C7 F11 107.8(3)
F10 C7 F12 106.2(3)
F10 C7 F14 46.4(9)
F10 C7 C6 115.4(3)
F11 C7 F12 104.8(3)
F11 C7 F14 69.8(9)
F11 C7 C6 111.5(3)
F12 C7 F14 141.4(8)
F12 C7 C6 110.4(3)
F13 C7 F10 124.0(10)
F13 C7 F11 33.2(10)
F13 C7 F12 72.4(11)
F13 C7 F14 99.6(13)
F13 C7 F15 109.7(16)
F13 C7 C6 117.0(10)
F14 C7 C6 106.8(7)
F15 C7 F10 63.8(14)
F15 C7 F11 132.8(11)
F15 C7 F12 45.7(14)
F15 C7 F14 109.0(16)
F15 C7 C6 113.5(11)
F16 C10 F17 105.7(3)
F16 C10 F18 107.3(3)
F16 C10 C9 111.2(3)
F17 C10 C9 110.1(3)
F18 C10 F17 108.3(3)
F18 C10 C9 113.8(3)
F1 C2 F3 100.6(4)
F1 C2 C1 112.8(3)
F2 C2 F1 113.0(4)
F2 C2 F3 105.4(4)
F2 C2 C1 115.5(3)
F3 C2 C1 108.0(3)
F4 C2 C1 106.7(4)
F5 C2 F4 97.6(6)
F5 C2 C1 113.0(4)
F6 C2 F4 109.1(6)
F6 C2 F5 107.8(6)
F6 C2 C1 120.1(5)
O7 Mg2 O9 169.02(10)
O7 Mg2 O12 96.21(9)
O11 Mg2 O7 93.27(9)
O11 Mg2 O9 92.30(9)
O11 Mg2 O12 86.58(9)
O11 Mg2 O10 175.50(10)
O11 Mg2 O8 94.45(9)
O12 Mg2 O9 93.57(9)
O10 Mg2 O7 88.97(9)
O10 Mg2 O9 86.16(9)
O10 Mg2 O12 89.29(9)
O8 Mg2 O7 85.28(9)
O8 Mg2 O9 84.85(9)
O8 Mg2 O12 178.15(10)
O8 Mg2 O10 89.63(9)
C16 O7 Mg2 127.4(2)
C21 O9 Mg2 124.77(19)
C26 O11 Mg2 127.6(2)
C29 O12 Mg2 127.0(2)
C24 O10 Mg2 125.7(2)
C19 O8 Mg2 127.3(2)
O7 C16 C18 128.2(3)
O7 C16 C17 113.4(3)
C18 C16 C17 118.4(3)
O9 C21 C23 128.3(3)
O9 C21 C22 115.0(3)
C23 C21 C22 116.7(3)
O10 C24 C23 127.7(3)
O10 C24 C25 115.0(3)
C23 C24 C25 117.3(3)
O12 C29 C30 115.8(3)
O12 C29 C28 128.0(3)
C28 C29 C30 116.2(3)
C21 C23 H23 119.0
C24 C23 C21 121.9(3)
C24 C23 H23 119.0
F31 C22 C21 110.4(2)
F32 C22 F31 106.8(2)
F32 C22 C21 112.6(3)
F33 C22 F31 106.4(3)
F33 C22 F32 107.7(3)
F33 C22 C21 112.6(3)
O8 C19 C18 127.7(3)
O8 C19 C20 114.0(3)
C18 C19 C20 118.3(3)
C16 C18 H18 119.5
C19 C18 C16 121.0(3)
C19 C18 H18 119.5
O11 C26 C28 128.3(3)
O11 C26 C27 113.4(3)
C28 C26 C27 118.3(3)
F34 C25 F35 106.5(3)
F34 C25 F36 107.2(3)
F34 C25 C24 111.9(3)
F35 C25 C24 113.5(3)
F36 C25 F35 106.7(3)
F36 C25 C24 110.8(2)
F25 C17 F26 105.9(3)
F25 C17 C16 113.8(3)
F26 C17 C16 111.3(3)
F27 C17 F25 107.3(3)
F27 C17 F26 106.8(3)
F27 C17 C16 111.3(3)
F40 C30 F41 106.8(3)
F40 C30 C29 111.6(3)
F41 C30 C29 112.7(3)
F42 C30 F40 107.3(3)
F42 C30 F41 106.6(3)
F42 C30 C29 111.4(3)
C29 C28 H28 119.2
C26 C28 C29 121.6(3)
C26 C28 H28 119.2
F37 C27 F38 105.9(3)
F37 C27 C26 111.2(3)
F38 C27 C26 110.7(3)
F39 C27 F37 106.5(3)
F39 C27 F38 108.3(3)
F39 C27 C26 113.8(3)
F28 C20 F30 105.0(3)
F28 C20 C19 114.4(3)
F29 C20 F28 110.1(3)
F29 C20 F30 103.5(4)
F29 C20 C19 113.5(3)
F30 C20 C19 109.3(3)
C39 N4 C40 108.6(3)
C39 N4 C42 125.8(3)
C40 N4 C42 125.6(3)
C39 N3 C41 108.2(3)
C39 N3 C43 125.0(3)
C41 N3 C43 126.8(3)
N4 C39 N3 108.9(3)
N4 C39 H39 125.5
N3 C39 H39 125.5
N4 C40 H40 126.5
C41 C40 N4 107.1(3)
C41 C40 H40 126.5
N3 C41 H41 126.4
C40 C41 N3 107.2(3)
C40 C41 H41 126.4
N4 C42 H42A 109.5
N4 C42 H42B 109.5
N4 C42 H42C 109.5
H42A C42 H42B 109.5
H42A C42 H42C 109.5
H42B C42 H42C 109.5
N3 C43 H43A 108.6
N3 C43 H43B 108.6
N3 C43 C44 114.8(4)
H43A C43 H43B 107.6
C44 C43 H43A 108.6
C44 C43 H43B 108.6
H45A C45 H45B 108.3
C44 C45 H45A 109.9
C44 C45 H45B 109.9
C46 C45 H45A 109.9
C46 C45 H45B 109.9
C46 C45 C44 108.9(5)
C43 C44 C45 109.3(5)
C43 C44 H44C 109.8
C43 C44 H44D 109.8
C43 C44 H44A 106.0
C43 C44 H44B 106.0
C43 C44 C47 125.2(10)
C45 C44 H44C 109.8
C45 C44 H44D 109.8
H44C C44 H44D 108.3
H44A C44 H44B 106.3
C47 C44 H44A 106.0
C47 C44 H44B 106.0
C45 C46 H46D 109.5
C45 C46 H46E 109.5
C45 C46 H46F 109.5
H46D C46 H46E 109.5
H46D C46 H46F 109.5
H46E C46 H46F 109.5
H46A C46 H46B 109.5
H46A C46 H46C 109.5
H46B C46 H46C 109.4
C47 C46 H46A 109.4
C47 C46 H46B 109.5
C47 C46 H46C 109.5
C44 C47 C46 109.5(16)
C44 C47 H47A 109.8
C44 C47 H47B 109.8
C46 C47 H47A 109.8
C46 C47 H47B 109.8
H47A C47 H47B 108.2
C31 N1 C33 108.4(3)
C31 N1 C35 125.6(3)
C33 N1 C35 125.9(3)
C31 N2 C32 108.5(3)
C31 N2 C34 125.5(3)
C32 N2 C34 125.9(3)
N1 C31 H31 125.7
N2 C31 N1 108.7(3)
N2 C31 H31 125.7
N2 C32 H32 126.4
C33 C32 N2 107.1(3)
C33 C32 H32 126.4
N1 C33 H33 126.4
C32 C33 N1 107.3(3)
C32 C33 H33 126.4
N1 C35 H35A 109.1
N1 C35 H35B 109.1
N1 C35 C36 112.5(3)
H35A C35 H35B 107.8
C36 C35 H35A 109.1
C36 C35 H35B 109.1
C35 C36 H36A 109.1
C35 C36 H36B 109.1
C35 C36 C37 112.4(3)
H36A C36 H36B 107.9
C37 C36 H36A 109.1
C37 C36 H36B 109.1
C36 C37 H37A 109.0
C36 C37 H37B 109.0
H37A C37 H37B 107.8
C38 C37 C36 112.7(3)
C38 C37 H37A 109.0
C38 C37 H37B 109.0
N2 C34 H34A 109.5
N2 C34 H34B 109.5
N2 C34 H34C 109.5
H34A C34 H34B 109.5
H34A C34 H34C 109.5
H34B C34 H34C 109.5
C37 C38 H38A 109.5
C37 C38 H38B 109.5
C37 C38 H38C 109.5
H38A C38 H38B 109.5
H38A C38 H38C 109.5
H38B C38 H38C 109.5

loop_
_geom_bond_atom_site_label_1
_geom_bond_atom_site_label_2
_geom_bond_distance
Mg1 O3 2.051(2)
Mg1 O1 2.070(2)
Mg1 O4 2.030(2)
Mg1 O5 2.064(2)
Mg1 O6 2.062(2)
Mg1 O2 2.043(2)
F7 C5 1.334(4)
F8 C5 1.340(4)
F22 C15 1.329(4)
F9 C5 1.332(4)
F23 C15 1.329(4)
F19 C12 1.337(4)
F24 C15 1.330(4)
F16 C10 1.323(4)
F20 C12 1.315(4)
F21 C12 1.327(4)
F10 F14 1.07(2)
F10 F15 1.34(3)
F10 C7 1.309(4)
F17 C10 1.331(5)
F11 F13 0.73(2)
F11 F14 1.566(19)
F11 C7 1.337(5)
F18 C10 1.325(4)
F12 F13 1.49(2)
F12 F15 1.00(3)
F12 C7 1.346(4)
F1 C2 1.336(5)
F2 C2 1.248(4)
F3 C2 1.361(5)
O3 C6 1.251(3)
O1 C1 1.248(4)
O4 C9 1.259(4)
O5 C11 1.253(4)
O6 C14 1.250(3)
O2 C4 1.251(4)
F4 C2 1.416(8)
F5 C2 1.320(8)
F6 C2 1.164(9)
F13 C7 1.17(2)
F14 C7 1.400(17)
F15 C7 1.22(2)
C14 C15 1.537(4)
C14 C13 1.387(4)
C6 C8 1.393(4)
C6 C7 1.524(4)
C4 C5 1.525(4)
C4 C3 1.387(4)
C8 H8 0.9500
C8 C9 1.382(4)
C1 C3 1.384(4)
C1 C2 1.532(4)
C11 C13 1.389(4)
C11 C12 1.519(4)
C9 C10 1.527(5)
C13 H13 0.9500
C3 H3 0.9500
Mg2 O7 2.061(2)
Mg2 O9 2.071(2)
Mg2 O11 2.038(2)
Mg2 O12 2.062(2)
Mg2 O10 2.058(2)
Mg2 O8 2.051(2)
F40 C30 1.332(4)
F25 C17 1.332(4)
F31 C22 1.331(4)
F34 C25 1.326(4)
F32 C22 1.330(4)
F35 C25 1.335(4)
F41 C30 1.336(4)
F33 C22 1.326(4)
F36 C25 1.334(4)
F42 C30 1.326(4)
F37 C27 1.331(4)
F26 C17 1.337(4)
F27 C17 1.312(4)
F38 C27 1.334(4)
F28 C20 1.314(4)
F39 C27 1.321(4)
F29 C20 1.287(4)
F30 C20 1.364(5)
O7 C16 1.254(3)
O9 C21 1.249(4)
O11 C26 1.251(4)
O12 C29 1.252(4)
O10 C24 1.248(4)
O8 C19 1.254(4)
C16 C18 1.387(4)
C16 C17 1.529(4)
C21 C23 1.394(4)
C21 C22 1.532(4)
C24 C23 1.388(4)
C24 C25 1.523(4)
C29 C30 1.532(4)
C29 C28 1.386(4)
C23 H23 0.9500
C19 C18 1.385(4)
C19 C20 1.520(5)
C18 H18 0.9500
C26 C28 1.383(5)
C26 C27 1.528(5)
C28 H28 0.9500
N4 C39 1.319(5)
N4 C40 1.372(4)
N4 C42 1.461(5)
N3 C39 1.320(4)
N3 C41 1.378(5)
N3 C43 1.469(5)
C39 H39 0.9500
C40 H40 0.9500
C40 C41 1.338(5)
C41 H41 0.9500
C42 H42A 0.9800
C42 H42B 0.9800
C42 H42C 0.9800
C43 H43A 0.9900
C43 H43B 0.9900
C43 C44 1.487(6)
C45 H45A 0.9900
C45 H45B 0.9900
C45 C44 1.686(8)
C45 C46 1.440(8)
C44 H44C 0.9900
C44 H44D 0.9900
C44 H44A 0.9900
C44 H44B 0.9900
C44 C47 1.54(2)
C46 H46D 0.9800
C46 H46E 0.9800
C46 H46F 0.9800
C46 H46A 0.9800
C46 H46B 0.9800
C46 H46C 0.9800
C46 C47 1.58(3)
C47 H47A 0.9900
C47 H47B 0.9900
N1 C31 1.329(4)
N1 C33 1.369(4)
N1 C35 1.471(4)
N2 C31 1.323(4)
N2 C32 1.373(4)
N2 C34 1.467(4)
C31 H31 0.9500
C32 H32 0.9500
C32 C33 1.343(5)
C33 H33 0.9500
C35 H35A 0.9900
C35 H35B 0.9900
C35 C36 1.504(5)
C36 H36A 0.9900
C36 H36B 0.9900
C36 C37 1.520(5)
C37 H37A 0.9900
C37 H37B 0.9900
C37 C38 1.516(5)
C34 H34A 0.9800
C34 H34B 0.9800
C34 H34C 0.9800
C38 H38A 0.9800
C38 H38B 0.9800
C38 H38C 0.9800

loop_
_geom_torsion_atom_site_label_1
_geom_torsion_atom_site_label_2
_geom_torsion_atom_site_label_3
_geom_torsion_atom_site_label_4
_geom_torsion
Mg1 O3 C6 C8 -2.8(4)
Mg1 O3 C6 C7 178.37(19)
Mg1 O1 C1 C3 15.0(4)
Mg1 O1 C1 C2 -163.9(2)
Mg1 O4 C9 C8 9.7(5)
Mg1 O4 C9 C10 -173.9(2)
Mg1 O5 C11 C13 -16.8(4)
Mg1 O5 C11 C12 164.6(2)
Mg1 O6 C14 C15 -173.08(18)
Mg1 O6 C14 C13 9.5(4)
Mg1 O2 C4 C5 160.11(19)
Mg1 O2 C4 C3 -17.1(4)
F10 F14 C7 F11 143.3(9)
F10 F14 C7 F12 54.7(16)
F10 F14 C7 F13 128.5(12)
F10 F14 C7 F15 13.6(15)
F10 F14 C7 C6 -109.4(7)
F10 F15 C7 F11 -90.6(16)
F10 F15 C7 F12 -155.9(15)
F10 F15 C7 F13 -119.1(12)
F10 F15 C7 F14 -10.9(12)
F10 F15 C7 C6 107.9(7)
F11 F13 C7 F10 69(2)
F11 F13 C7 F12 167.1(19)
F11 F13 C7 F14 26.0(19)
F11 F13 C7 F15 140.3(19)
F11 F13 C7 C6 -88.5(17)
F11 F14 C7 F10 -143.3(9)
F11 F14 C7 F12 -88.6(13)
F11 F14 C7 F13 -14.8(11)
F11 F14 C7 F15 -129.7(13)
F11 F14 C7 C6 107.3(4)
F12 F13 C7 F10 -97.9(9)
F12 F13 C7 F11 -167.1(19)
F12 F13 C7 F14 -141.0(9)
F12 F13 C7 F15 -26.7(15)
F12 F13 C7 C6 104.4(6)
F12 F15 C7 F10 155.9(15)
F12 F15 C7 F11 65(2)
F12 F15 C7 F13 36.8(18)
F12 F15 C7 F14 145.0(12)
F12 F15 C7 C6 -96.2(12)
O3 C6 C8 C9 -8.5(5)
O3 C6 C7 F10 169.5(3)
O3 C6 C7 F11 -67.0(4)
O3 C6 C7 F12 49.2(4)
O3 C6 C7 F13 -30.9(13)
O3 C6 C7 F14 -141.4(10)
O3 C6 C7 F15 98.5(16)
O1 C1 C3 C4 -1.3(5)
O1 C1 C2 F1 -161.0(4)
O1 C1 C2 F2 -28.9(5)
O1 C1 C2 F3 88.7(4)
O1 C1 C2 F4 -72.8(5)
O1 C1 C2 F5 33.3(6)
O1 C1 C2 F6 162.4(6)
O4 C9 C10 F16 45.4(4)
O4 C9 C10 F17 -71.4(4)
O4 C9 C10 F18 166.8(3)
O5 C11 C13 C14 -1.4(5)
O5 C11 C12 F19 -177.4(3)
O5 C11 C12 F20 -56.9(4)
O5 C11 C12 F21 62.9(4)
O6 C14 C15 F22 44.4(4)
O6 C14 C15 F23 165.8(3)
O6 C14 C15 F24 -73.8(3)
O6 C14 C13 C11 5.4(5)
O2 C4 C5 F7 26.4(4)
O2 C4 C5 F8 146.7(3)
O2 C4 C5 F9 -93.2(3)
O2 C4 C3 C1 2.2(5)
F13 F11 F14 F10 -8(2)
F13 F11 F14 C7 26(2)
F13 F11 C7 F10 -125.5(19)
F13 F11 C7 F12 -12.7(19)
F13 F11 C7 F14 -153(2)
F13 F11 C7 F15 -55(3)
F13 F11 C7 C6 106.8(19)
F13 F12 F15 F10 1(3)
F13 F12 F15 C7 -26.9(13)
F13 F12 C7 F10 121.3(10)
F13 F12 C7 F11 7.3(11)
F13 F12 C7 F14 83.3(18)
F13 F12 C7 F15 143.7(18)
F13 F12 C7 C6 -112.9(10)
F14 F10 F15 F12 -14(3)
F14 F10 F15 C7 16.5(17)
F14 F10 C7 F11 -36.1(10)
F14 F10 C7 F12 -147.9(10)
F14 F10 C7 F13 -68.6(17)
F14 F10 C7 F15 -165.7(16)
F14 F10 C7 C6 89.4(10)
F14 F11 F13 F12 -6(4)
F14 F11 F13 C7 -24.8(17)
F14 F11 C7 F10 27.0(8)
F14 F11 C7 F12 139.8(9)
F14 F11 C7 F13 153(2)
F14 F11 C7 F15 98(2)
F14 F11 C7 C6 -100.7(8)
F15 F10 F14 F11 15.8(19)
F15 F10 F14 C7 -14.2(15)
F15 F10 C7 F11 129.6(12)
F15 F10 C7 F12 17.7(12)
F15 F10 C7 F13 97.0(18)
F15 F10 C7 F14 165.7(16)
F15 F10 C7 C6 -105.0(12)
F15 F12 F13 F11 10(4)
F15 F12 F13 C7 31.7(15)
F15 F12 C7 F10 -22.5(15)
F15 F12 C7 F11 -136.4(15)
F15 F12 C7 F13 -143.7(18)
F15 F12 C7 F14 -60(2)
F15 F12 C7 C6 103.3(15)
C6 C8 C9 O4 4.8(5)
C6 C8 C9 C10 -171.4(3)
C8 C6 C7 F10 -9.4(4)
C8 C6 C7 F11 114.1(4)
C8 C6 C7 F12 -129.8(3)
C8 C6 C7 F13 150.2(13)
C8 C6 C7 F14 39.7(10)
C8 C6 C7 F15 -80.4(16)
C8 C9 C10 F16 -137.8(3)
C8 C9 C10 F17 105.3(4)
C8 C9 C10 F18 -16.5(5)
C5 C4 C3 C1 -174.9(3)
C15 C14 C13 C11 -171.9(3)
C13 C14 C15 F22 -137.9(3)
C13 C14 C15 F23 -16.5(4)
C13 C14 C15 F24 103.9(3)
C13 C11 C12 F19 3.9(4)
C13 C11 C12 F20 124.4(3)
C13 C11 C12 F21 -115.8(3)
C3 C4 C5 F7 -156.1(3)
C3 C4 C5 F8 -35.7(4)
C3 C4 C5 F9 84.3(3)
C3 C1 C2 F1 20.0(5)
C3 C1 C2 F2 152.1(4)
C3 C1 C2 F3 -90.3(4)
C3 C1 C2 F4 108.2(5)
C3 C1 C2 F5 -145.7(6)
C3 C1 C2 F6 -16.6(7)
C12 C11 C13 C14 177.1(3)
C7 F10 F14 F11 30.0(7)
C7 F10 F15 F12 -30.5(19)
C7 F11 F13 F12 19(3)
C7 F11 F14 F10 -33.6(9)
C7 F12 F13 F11 -22(3)
C7 F12 F15 F10 27.6(17)
C7 C6 C8 C9 170.3(3)
C2 C1 C3 C4 177.6(3)
Mg2 O7 C16 C18 4.4(5)
Mg2 O7 C16 C17 -177.22(19)
Mg2 O9 C21 C23 16.4(4)
Mg2 O9 C21 C22 -161.13(19)
Mg2 O11 C26 C28 2.5(5)
Mg2 O11 C26 C27 -179.9(2)
Mg2 O12 C29 C30 177.19(19)
Mg2 O12 C29 C28 -5.3(5)
Mg2 O10 C24 C23 -16.9(4)
Mg2 O10 C24 C25 161.30(19)
Mg2 O8 C19 C18 -16.9(5)
Mg2 O8 C19 C20 162.4(2)
O7 C16 C18 C19 6.2(5)
O7 C16 C17 F25 179.4(3)
O7 C16 C17 F26 59.9(4)
O7 C16 C17 F27 -59.2(4)
O9 C21 C23 C24 0.3(5)
O9 C21 C22 F31 86.3(3)
O9 C21 C22 F32 -154.5(3)
O9 C21 C22 F33 -32.5(4)
O11 C26 C28 C29 5.9(5)
O11 C26 C27 F37 54.8(4)
O11 C26 C27 F38 -62.7(4)
O11 C26 C27 F39 175.1(3)
O12 C29 C30 F40 -131.0(3)
O12 C29 C30 F41 -10.8(4)
O12 C29 C30 F42 109.0(3)
O12 C29 C28 C26 -4.3(5)
O10 C24 C23 C21 -0.2(5)
O10 C24 C25 F34 34.8(4)
O10 C24 C25 F35 155.3(3)
O10 C24 C25 F36 -84.8(3)
O8 C19 C18 C16 0.6(5)
O8 C19 C20 F28 153.9(3)
O8 C19 C20 F29 26.3(5)
O8 C19 C20 F30 -88.6(4)
C23 C21 C22 F31 -91.5(3)
C23 C21 C22 F32 27.7(4)
C23 C21 C22 F33 149.7(3)
C23 C24 C25 F34 -146.8(3)
C23 C24 C25 F35 -26.3(4)
C23 C24 C25 F36 93.6(3)
C22 C21 C23 C24 177.8(3)
C18 C16 C17 F25 -2.0(4)
C18 C16 C17 F26 -121.6(3)
C18 C16 C17 F27 119.4(3)
C18 C19 C20 F28 -26.7(5)
C18 C19 C20 F29 -154.3(4)
C18 C19 C20 F30 90.8(4)
C25 C24 C23 C21 -178.4(3)
C17 C16 C18 C19 -172.1(3)
C30 C29 C28 C26 173.3(3)
C28 C29 C30 F40 51.1(4)
C28 C29 C30 F41 171.4(3)
C28 C29 C30 F42 -68.8(4)
C28 C26 C27 F37 -127.3(3)
C28 C26 C27 F38 115.2(3)
C28 C26 C27 F39 -7.1(5)
C27 C26 C28 C29 -171.6(3)
C20 C19 C18 C16 -178.7(3)
N4 C40 C41 N3 0.1(4)
N3 C43 C44 C45 172.1(4)
N3 C43 C44 C47 -135.7(13)
C39 N4 C40 C41 0.2(4)
C39 N3 C41 C40 -0.3(4)
C39 N3 C43 C44 -88.6(5)
C40 N4 C39 N3 -0.4(4)
C41 N3 C39 N4 0.4(4)
C41 N3 C43 C44 90.0(5)
C42 N4 C39 N3 -178.6(3)
C42 N4 C40 C41 178.4(4)
C43 N3 C39 N4 179.3(3)
C43 N3 C41 C40 -179.1(3)
C43 C44 C47 C46 -39.6(19)
C46 C45 C44 C43 69.2(7)
N1 C35 C36 C37 168.7(3)
N2 C32 C33 N1 -0.5(4)
C31 N1 C33 C32 0.4(4)
C31 N1 C35 C36 66.4(4)
C31 N2 C32 C33 0.5(4)
C32 N2 C31 N1 -0.2(4)
C33 N1 C31 N2 -0.1(4)
C33 N1 C35 C36 -108.9(3)
C35 N1 C31 N2 -176.1(3)
C35 N1 C33 C32 176.4(3)
C35 C36 C37 C38 -177.8(3)
C34 N2 C31 N1 176.8(3)
C34 N2 C32 C33 -176.5(3)
